data_4023833
loop_
_publ_author_name
'Jiang Wang'
'Ting Shi'
'Guanghui Deng'
'Hualiang Jiang'
'Hong Liu'

_publ_contact_author 'Jiang Wang'
_publ_contact_author_email wangjjudy@163.com
_publ_section_title
;
 Highly Enantio- and Diastereoselective Mannich Reactions
 of Chiral Ni(II) Glycinates with Amino Sulfones.
 Efficient Asymmetric Synthesis of Aromatic \a,\b-Diamino Acids
;
_journal_name_full 'Journal of Organic Chemistry'
_journal_page_first 8563
_journal_page_last 8570
_journal_paper_doi 10.1021/jo8019169
_journal_volume 73
_journal_year 2008
_chemical_absolute_configuration ad
_chemical_formula_sum 'C39 H40 N4 Ni O5'
_chemical_formula_weight 703.46
_chemical_name_systematic
; 
 ? 
;
_space_group_IT_number 4
_symmetry_cell_setting monoclinic
_symmetry_space_group_name_Hall 'P 2yb'
_symmetry_space_group_name_H-M 'P 1 21 1'
_atom_sites_solution_hydrogens geom
_atom_sites_solution_primary direct
_atom_sites_solution_secondary difmap
_audit_creation_method SHELXL-97
_cell_angle_alpha 90.00
_cell_angle_beta 94.156(3)
_cell_angle_gamma 90.00
_cell_formula_units_Z 2
_cell_length_a 12.9478(16)
_cell_length_b 8.4269(11)
_cell_length_c 16.178(2)
_cell_measurement_reflns_used 1700
_cell_measurement_temperature 293(2)
_cell_measurement_theta_max 38.014
_cell_measurement_theta_min 5.049
_cell_volume 1760.5(4)
_computing_cell_refinement 'Bruker SMART'
_computing_data_collection 'Bruker SMART'
_computing_data_reduction 'Bruker SHELXTL'
_computing_molecular_graphics 'Bruker SHELXTL'
_computing_publication_material 'Bruker SHELXTL'
_computing_structure_refinement 'SHELXL-97 (Sheldrick, 1997)'
_computing_structure_solution 'SHELXS-97 (Sheldrick, 1990)'
_diffrn_ambient_temperature 293(2)
_diffrn_measured_fraction_theta_full 0.997
_diffrn_measured_fraction_theta_max 0.997
_diffrn_measurement_device_type 'CCD area detector'
_diffrn_measurement_method 'phi and omega scans'
_diffrn_radiation_monochromator graphite
_diffrn_radiation_source 'fine-focus sealed tube'
_diffrn_radiation_type MoK\a
_diffrn_radiation_wavelength 0.71073
_diffrn_reflns_av_R_equivalents 0.1052
_diffrn_reflns_av_sigmaI/netI 0.1403
_diffrn_reflns_limit_h_max 16
_diffrn_reflns_limit_h_min -16
_diffrn_reflns_limit_k_max 10
_diffrn_reflns_limit_k_min -10
_diffrn_reflns_limit_l_max 11
_diffrn_reflns_limit_l_min -20
_diffrn_reflns_number 10128
_diffrn_reflns_theta_full 26.50
_diffrn_reflns_theta_max 26.50
_diffrn_reflns_theta_min 1.95
_exptl_absorpt_coefficient_mu 0.600
_exptl_absorpt_correction_T_max 1.0000
_exptl_absorpt_correction_T_min 0.7541
_exptl_absorpt_correction_type empirical
_exptl_absorpt_process_details sadabs
_exptl_crystal_colour red
_exptl_crystal_density_diffrn 1.327
_exptl_crystal_density_method 'not measured'
_exptl_crystal_description prismatic
_exptl_crystal_F_000 740
_exptl_crystal_size_max 0.347
_exptl_crystal_size_mid 0.190
_exptl_crystal_size_min 0.087
_refine_diff_density_max 0.432
_refine_diff_density_min -0.337
_refine_diff_density_rms 0.058
_refine_ls_abs_structure_details 'Flack H D (1983), Acta Cryst. A39, 876-881'
_refine_ls_abs_structure_Flack 0.013(19)
_refine_ls_extinction_method none
_refine_ls_goodness_of_fit_ref 0.869
_refine_ls_hydrogen_treatment mixed
_refine_ls_matrix_type full
_refine_ls_number_parameters 449
_refine_ls_number_reflns 6967
_refine_ls_number_restraints 5
_refine_ls_restrained_S_all 0.871
_refine_ls_R_factor_all 0.0949
_refine_ls_R_factor_gt 0.0615
_refine_ls_shift/su_max 0.048
_refine_ls_shift/su_mean 0.012
_refine_ls_structure_factor_coef Fsqd
_refine_ls_weighting_details 'calc w=1/[\s^2^(Fo^2^)+(0.0298P)^2^+0.0000P] where P=(Fo^2^+2Fc^2^)/3'
_refine_ls_weighting_scheme calc
_refine_ls_wR_factor_gt 0.1133
_refine_ls_wR_factor_ref 0.1280
_reflns_number_gt 4380
_reflns_number_total 6967
_reflns_threshold_expression >2sigma(I)
_cod_data_source_file jo8019169_si_002.cif
_cod_data_source_block (+)-3a
_cod_depositor_comments
;
The following automatic conversions were performed:
'_symmetry_cell_setting' value 'Monoclinic' changed to 'monoclinic'
according to '/home/saulius/struct/CIF-dictionaries/cif_core.dic'
dictionary named 'cif_core.dic' version 2.4.1 from 2010-06-29.

Automatic conversion script
Id: cif_fix_enum 1527 2010-12-29 10:47:43Z saulius 
;
_cod_original_sg_symbol_H-M 'P 21'
_cod_database_code 4023833

loop_
_symmetry_equiv_pos_as_xyz
'x, y, z'
'-x, y+1/2, -z'

loop_
_atom_site_label
_atom_site_type_symbol
_atom_site_fract_x
_atom_site_fract_y
_atom_site_fract_z
_atom_site_U_iso_or_equiv
_atom_site_adp_type
_atom_site_occupancy
_atom_site_symmetry_multiplicity
_atom_site_calc_flag
_atom_site_refinement_flags
_atom_site_disorder_assembly
_atom_site_disorder_group
Ni Ni 0.74788(4) 0.65907(9) 0.66239(4) 0.04520(18) Uani 1 1 d . . .
O1 O 0.6599(3) 0.5359(5) 0.5916(2) 0.0499(9) Uani 1 1 d . . .
O2 O 0.5311(3) 0.3634(4) 0.5925(2) 0.0541(10) Uani 1 1 d . . .
O3 O 0.9284(4) 1.0166(5) 0.7263(3) 0.0839(14) Uani 1 1 d . . .
O4 O 0.3897(4) 0.4124(8) 0.8765(3) 0.108(2) Uani 1 1 d . . .
O5 O 0.3056(3) 0.2652(5) 0.7753(3) 0.0759(13) Uani 1 1 d . . .
N1 N 0.7085(3) 0.5294(5) 0.7459(2) 0.0424(10) Uani 1 1 d . . .
N2 N 0.8472(3) 0.7704(6) 0.7275(3) 0.0540(12) Uani 1 1 d . . .
N3 N 0.7813(3) 0.7915(5) 0.5707(3) 0.0553(13) Uani 1 1 d . . .
N4 N 0.4306(4) 0.4229(6) 0.7435(3) 0.0482(11) Uani 1 1 d D . .
C1 C 0.5990(4) 0.4446(6) 0.6268(3) 0.0456(13) Uani 1 1 d . . .
C2 C 0.6122(4) 0.4442(6) 0.7213(3) 0.0406(12) Uani 1 1 d . . .
H2 H 0.6174 0.3346 0.7414 0.049 Uiso 1 1 calc R . .
C3 C 0.7627(4) 0.4914(6) 0.8149(3) 0.0483(14) Uani 1 1 d . . .
C4 C 0.8559(4) 0.5791(7) 0.8427(3) 0.0479(14) Uani 1 1 d . . .
C5 C 0.9104(5) 0.5226(9) 0.9154(3) 0.0724(19) Uani 1 1 d . . .
H5 H 0.8841 0.4357 0.9425 0.087 Uiso 1 1 calc R . .
C6 C 0.9992(5) 0.5894(10) 0.9474(4) 0.087(3) Uani 1 1 d . . .
H6 H 1.0336 0.5507 0.9957 0.105 Uiso 1 1 calc R . .
C7 C 1.0363(6) 0.7151(10) 0.9065(5) 0.094(3) Uani 1 1 d . . .
H7 H 1.0987 0.7600 0.9267 0.112 Uiso 1 1 calc R . .
C8 C 0.9863(5) 0.7787(9) 0.8370(4) 0.083(2) Uani 1 1 d . . .
H8 H 1.0135 0.8680 0.8128 0.099 Uiso 1 1 calc R . .
C9 C 0.8946(4) 0.7115(6) 0.8017(3) 0.0512(15) Uani 1 1 d . . .
C10 C 0.8753(4) 0.9090(8) 0.6946(4) 0.0600(16) Uani 1 1 d . . .
C11 C 0.8297(5) 0.9366(7) 0.6072(4) 0.0604(16) Uani 1 1 d . . .
H11 H 0.8852 0.9702 0.5730 0.073 Uiso 1 1 calc R . .
C12 C 0.7458(5) 1.0619(8) 0.6021(5) 0.087(2) Uani 1 1 d D . .
H12A H 0.7132 1.0696 0.6541 0.104 Uiso 1 1 calc R . .
H12B H 0.7741 1.1647 0.5891 0.104 Uiso 1 1 calc R . .
C13 C 0.6741(8) 1.0104(12) 0.5379(6) 0.116(4) Uani 1 1 d D . .
H13A H 0.6838 1.0716 0.4883 0.135 Uiso 1 1 calc R . .
H13B H 0.6044 1.0298 0.5537 0.135 Uiso 1 1 calc R . .
C14 C 0.6855(5) 0.8476(9) 0.5203(5) 0.085(2) Uani 1 1 d . . .
H14A H 0.6931 0.8320 0.4617 0.102 Uiso 1 1 calc R . .
H14B H 0.6252 0.7889 0.5355 0.102 Uiso 1 1 calc R . .
C15 C 0.8509(5) 0.6998(8) 0.5185(3) 0.068(2) Uani 1 1 d . . .
H15A H 0.8745 0.7694 0.4760 0.081 Uiso 1 1 calc R . .
H15B H 0.8115 0.6147 0.4910 0.081 Uiso 1 1 calc R . .
C16 C 0.9446(4) 0.6292(9) 0.5669(3) 0.0614(18) Uani 1 1 d . . .
C17 C 0.9361(5) 0.4814(8) 0.6051(4) 0.0710(18) Uani 1 1 d . . .
H17 H 0.8743 0.4251 0.5984 0.085 Uiso 1 1 calc R . .
C18 C 1.0173(7) 0.4201(10) 0.6518(4) 0.091(2) Uani 1 1 d . . .
H18 H 1.0124 0.3208 0.6763 0.109 Uiso 1 1 calc R . .
C19 C 1.1072(7) 0.5066(11) 0.6625(5) 0.095(3) Uani 1 1 d D . .
H19 H 1.1630 0.4644 0.6947 0.114 Uiso 1 1 calc R . .
C20 C 1.1171(5) 0.6507(13) 0.6278(4) 0.089(2) Uani 1 1 d D . .
H20 H 1.1781 0.7081 0.6372 0.107 Uiso 1 1 calc R . .
C21 C 1.0359(5) 0.7119(8) 0.5784(4) 0.077(2) Uani 1 1 d . . .
H21 H 1.0428 0.8096 0.5527 0.093 Uiso 1 1 calc R . .
C22 C 0.7325(4) 0.3505(8) 0.8625(3) 0.0528(15) Uani 1 1 d . . .
C23 C 0.6613(5) 0.3640(9) 0.9243(4) 0.0680(18) Uani 1 1 d . . .
H23 H 0.6315 0.4611 0.9358 0.082 Uiso 1 1 calc R . .
C24 C 0.6377(6) 0.2298(12) 0.9669(5) 0.088(3) Uani 1 1 d . . .
H24 H 0.5897 0.2361 1.0069 0.106 Uiso 1 1 calc R . .
C25 C 0.6828(8) 0.0873(11) 0.9521(6) 0.096(3) Uani 1 1 d . . .
H25 H 0.6660 -0.0012 0.9827 0.115 Uiso 1 1 calc R . .
C26 C 0.7514(7) 0.0730(10) 0.8935(5) 0.091(2) Uani 1 1 d . . .
H26 H 0.7815 -0.0245 0.8831 0.109 Uiso 1 1 calc R . .
C27 C 0.7757(5) 0.2052(7) 0.8498(4) 0.0603(18) Uani 1 1 d . . .
H27 H 0.8236 0.1959 0.8099 0.072 Uiso 1 1 calc R . .
C28 C 0.5167(4) 0.5275(7) 0.7575(4) 0.0477(15) Uani 1 1 d . . .
H28 H 0.5317 0.5345 0.8177 0.057 Uiso 1 1 calc R . .
C29 C 0.4979(4) 0.6917(6) 0.7268(3) 0.0452(14) Uani 1 1 d . . .
C30 C 0.5380(6) 0.8180(7) 0.7704(5) 0.070(2) Uani 1 1 d . . .
H30 H 0.5787 0.8000 0.8193 0.084 Uiso 1 1 calc R . .
C31 C 0.5203(7) 0.9705(9) 0.7446(6) 0.108(3) Uani 1 1 d . . .
H31 H 0.5471 1.0551 0.7762 0.130 Uiso 1 1 calc R . .
C32 C 0.4608(7) 0.9979(9) 0.6693(6) 0.099(3) Uani 1 1 d D . .
H32 H 0.4486 1.1007 0.6501 0.118 Uiso 1 1 calc R . .
C33 C 0.4224(6) 0.8733(9) 0.6261(5) 0.084(2) Uani 1 1 d D . .
H33 H 0.3835 0.8907 0.5763 0.101 Uiso 1 1 calc R . .
C34 C 0.4389(5) 0.7210(6) 0.6531(4) 0.0592(16) Uani 1 1 d . . .
H34 H 0.4105 0.6366 0.6221 0.071 Uiso 1 1 calc R . .
C35 C 0.3762(4) 0.3724(8) 0.8067(5) 0.0634(17) Uani 1 1 d . . .
C36 C 0.2446(6) 0.1691(15) 0.8279(6) 0.114(3) Uani 1 1 d . . .
C37 C 0.1674(7) 0.2728(15) 0.8686(6) 0.110(6) Uani 1 1 d . . .
H37A H 0.1991 0.3728 0.8836 0.130 Uiso 1 1 calc R . .
H37B H 0.1462 0.2211 0.9175 0.130 Uiso 1 1 calc R . .
H37C H 0.1081 0.2904 0.8306 0.130 Uiso 1 1 calc R . .
C38 C 0.1926(7) 0.0524(13) 0.7661(8) 0.115(6) Uani 1 1 d . . .
H38A H 0.1620 0.1095 0.7191 0.138 Uiso 1 1 calc R . .
H38B H 0.1397 -0.0051 0.7921 0.138 Uiso 1 1 calc R . .
H38C H 0.2432 -0.0207 0.7481 0.138 Uiso 1 1 calc R . .
C39 C 0.3174(8) 0.0839(15) 0.8916(7) 0.119(8) Uani 1 1 d . . .
H39A H 0.3696 0.0284 0.8638 0.134 Uiso 1 1 calc R . .
H39B H 0.2787 0.0095 0.9220 0.134 Uiso 1 1 calc R . .
H39C H 0.3498 0.1602 0.9292 0.134 Uiso 1 1 calc R . .
H4 H 0.447(6) 0.345(6) 0.719(4) 0.10(3) Uiso 1 1 d D . .

loop_
_atom_site_aniso_label
_atom_site_aniso_U_11
_atom_site_aniso_U_22
_atom_site_aniso_U_33
_atom_site_aniso_U_23
_atom_site_aniso_U_13
_atom_site_aniso_U_12
Ni 0.0351(3) 0.0554(4) 0.0441(3) 0.0009(4) -0.0036(2) -0.0111(4)
O1 0.049(2) 0.068(2) 0.032(2) -0.0037(18) -0.0009(17) -0.017(2)
O2 0.056(2) 0.058(2) 0.047(2) -0.0070(18) -0.0048(18) -0.016(2)
O3 0.068(3) 0.068(3) 0.113(4) -0.016(3) -0.012(3) -0.027(3)
O4 0.082(4) 0.197(6) 0.048(3) -0.008(3) 0.026(3) -0.033(4)
O5 0.045(2) 0.087(3) 0.095(3) 0.032(3) -0.002(2) -0.027(2)
N1 0.038(2) 0.050(3) 0.038(2) 0.001(2) -0.0058(19) -0.010(2)
N2 0.033(2) 0.064(3) 0.064(3) -0.010(3) -0.003(2) -0.015(2)
N3 0.040(3) 0.057(3) 0.067(3) 0.009(3) -0.011(2) -0.006(2)
N4 0.043(3) 0.051(3) 0.051(3) 0.005(3) 0.006(2) -0.015(2)
C1 0.046(3) 0.044(3) 0.045(3) -0.001(3) -0.010(3) -0.008(3)
C2 0.038(3) 0.043(3) 0.039(3) 0.000(2) -0.009(2) -0.007(2)
C3 0.046(3) 0.058(4) 0.041(3) -0.004(3) 0.001(2) 0.002(3)
C4 0.034(3) 0.066(4) 0.042(3) -0.006(3) -0.008(2) -0.003(3)
C5 0.046(4) 0.120(6) 0.049(4) 0.005(4) -0.011(3) -0.009(4)
C6 0.068(5) 0.129(7) 0.060(5) 0.004(4) -0.030(4) -0.020(5)
C7 0.063(5) 0.134(8) 0.079(5) -0.013(5) -0.025(4) -0.027(5)
C8 0.056(4) 0.106(5) 0.083(5) 0.000(4) -0.017(4) -0.034(4)
C9 0.037(3) 0.062(4) 0.054(3) -0.013(3) -0.002(3) -0.003(3)
C10 0.043(3) 0.062(4) 0.074(4) -0.001(4) 0.003(3) -0.005(3)
C11 0.047(4) 0.057(4) 0.077(4) 0.012(3) 0.005(3) -0.012(3)
C12 0.065(5) 0.072(5) 0.122(7) 0.027(4) 0.008(4) 0.002(4)
C13 0.119(8) 0.130(9) 0.137(9) -0.030(8) -0.073(7) 0.062(7)
C14 0.055(4) 0.093(6) 0.102(6) 0.046(5) -0.025(4) -0.002(4)
C15 0.071(4) 0.091(6) 0.040(3) 0.017(3) -0.001(3) -0.008(4)
C16 0.052(3) 0.085(6) 0.049(3) 0.000(4) 0.015(3) 0.002(4)
C17 0.067(5) 0.075(5) 0.073(4) -0.006(4) 0.019(4) 0.009(4)
C18 0.100(6) 0.101(6) 0.075(5) 0.012(5) 0.026(5) 0.038(6)
C19 0.079(6) 0.119(8) 0.085(6) -0.009(5) 0.005(5) 0.032(6)
C20 0.049(4) 0.121(6) 0.098(5) -0.012(7) 0.010(3) 0.011(6)
C21 0.067(4) 0.094(6) 0.076(4) 0.012(4) 0.032(4) -0.002(4)
C22 0.053(4) 0.070(4) 0.034(3) 0.000(3) -0.013(3) -0.009(3)
C23 0.065(4) 0.091(5) 0.047(4) 0.009(3) -0.010(3) 0.001(4)
C24 0.077(6) 0.128(7) 0.059(5) 0.020(5) 0.000(4) -0.024(5)
C25 0.107(8) 0.098(7) 0.078(6) 0.036(5) -0.027(5) -0.028(6)
C26 0.111(7) 0.078(6) 0.079(6) 0.009(5) -0.027(5) -0.015(5)
C27 0.063(4) 0.055(5) 0.060(4) 0.003(3) -0.013(3) 0.003(3)
C28 0.046(3) 0.061(4) 0.035(3) -0.010(3) -0.001(3) -0.018(3)
C29 0.046(3) 0.037(4) 0.054(3) -0.007(3) 0.007(2) -0.004(3)
C30 0.081(5) 0.041(4) 0.087(5) -0.006(4) -0.006(4) -0.011(3)
C31 0.112(7) 0.064(6) 0.143(8) -0.024(5) -0.029(6) -0.012(5)
C32 0.120(8) 0.052(5) 0.126(8) 0.016(5) 0.016(6) 0.012(5)
C33 0.095(6) 0.072(5) 0.084(5) 0.012(4) -0.005(4) 0.010(5)
C34 0.070(4) 0.048(4) 0.060(4) 0.001(3) 0.003(3) 0.009(3)
C35 0.036(3) 0.077(4) 0.078(5) 0.026(4) 0.010(3) -0.006(3)
C36 0.063(5) 0.151(8) 0.158(8) 0.097(7) 0.002(5) -0.041(6)
C37 0.061(6) 0.104(16) 0.200(9) 0.027(10) 0.066(6) -0.043(8)
C38 0.068(8) 0.118(9) 0.201(15) 0.051(10) 0.021(9) -0.053(7)
C39 0.066(9) 0.205(18) 0.163(14) 0.132(14) -0.005(9) -0.050(9)

loop_
_atom_type_symbol
_atom_type_description
_atom_type_scat_dispersion_real
_atom_type_scat_dispersion_imag
_atom_type_scat_source
C C 0.0033 0.0016 'International Tables Vol C Tables 4.2.6.8 and 6.1.1.4'
H H 0.0000 0.0000 'International Tables Vol C Tables 4.2.6.8 and 6.1.1.4'
N N 0.0061 0.0033 'International Tables Vol C Tables 4.2.6.8 and 6.1.1.4'
O O 0.0106 0.0060 'International Tables Vol C Tables 4.2.6.8 and 6.1.1.4'
Ni Ni 0.3393 1.1124 'International Tables Vol C Tables 4.2.6.8 and 6.1.1.4'

loop_
_geom_angle_atom_site_label_1
_geom_angle_atom_site_label_2
_geom_angle_atom_site_label_3
_geom_angle
_geom_angle_site_symmetry_1
_geom_angle_site_symmetry_3
_geom_angle_publ_flag
N1 Ni N2 95.79(19) . . ?
N1 Ni O1 86.05(17) . . ?
N2 Ni O1 173.72(19) . . ?
N1 Ni N3 176.40(19) . . ?
N2 Ni N3 87.7(2) . . ?
O1 Ni N3 90.62(17) . . ?
C1 O1 Ni 115.7(3) . . ?
C35 O5 C36 122.1(6) . . ?
C3 N1 C2 120.1(4) . . ?
C3 N1 Ni 127.6(4) . . ?
C2 N1 Ni 111.5(3) . . ?
C10 N2 C9 122.2(5) . . ?
C10 N2 Ni 114.3(4) . . ?
C9 N2 Ni 123.4(4) . . ?
C11 N3 C15 113.5(5) . . ?
C11 N3 C14 105.3(5) . . ?
C15 N3 C14 111.3(5) . . ?
C11 N3 Ni 106.4(4) . . ?
C15 N3 Ni 108.3(3) . . ?
C14 N3 Ni 112.0(4) . . ?
C35 N4 C28 121.2(5) . . ?
C35 N4 H4 106(5) . . ?
C28 N4 H4 111(6) . . ?
O2 C1 O1 126.1(5) . . ?
O2 C1 C2 118.8(5) . . ?
O1 C1 C2 115.1(5) . . ?
N1 C2 C1 107.6(4) . . ?
N1 C2 C28 110.9(4) . . ?
C1 C2 C28 109.8(4) . . ?
N1 C2 H2 109.5 . . ?
C1 C2 H2 109.5 . . ?
C28 C2 H2 109.5 . . ?
N1 C3 C4 121.1(5) . . ?
N1 C3 C22 119.4(5) . . ?
C4 C3 C22 119.3(5) . . ?
C9 C4 C5 119.1(5) . . ?
C9 C4 C3 124.8(5) . . ?
C5 C4 C3 116.0(5) . . ?
C6 C5 C4 122.7(7) . . ?
C6 C5 H5 118.7 . . ?
C4 C5 H5 118.7 . . ?
C5 C6 C7 117.5(7) . . ?
C5 C6 H6 121.3 . . ?
C7 C6 H6 121.2 . . ?
C6 C7 C8 123.0(7) . . ?
C6 C7 H7 118.5 . . ?
C8 C7 H7 118.5 . . ?
C7 C8 C9 121.0(7) . . ?
C7 C8 H8 119.5 . . ?
C9 C8 H8 119.5 . . ?
C8 C9 N2 120.9(5) . . ?
C8 C9 C4 116.6(6) . . ?
N2 C9 C4 122.4(5) . . ?
O3 C10 N2 129.5(6) . . ?
O3 C10 C11 116.5(6) . . ?
N2 C10 C11 113.9(5) . . ?
N3 C11 C10 111.9(5) . . ?
N3 C11 C12 105.9(5) . . ?
C10 C11 C12 112.9(6) . . ?
N3 C11 H11 108.7 . . ?
C10 C11 H11 108.7 . . ?
C12 C11 H11 108.7 . . ?
C13 C12 C11 104.9(7) . . ?
C13 C12 H12A 110.8 . . ?
C11 C12 H12A 110.8 . . ?
C13 C12 H12B 110.8 . . ?
C11 C12 H12B 110.8 . . ?
H12A C12 H12B 108.8 . . ?
C12 C13 C14 112.0(7) . . ?
C12 C13 H13A 109.2 . . ?
C14 C13 H13A 109.2 . . ?
C12 C13 H13B 109.2 . . ?
C14 C13 H13B 109.2 . . ?
H13A C13 H13B 107.9 . . ?
C13 C14 N3 106.8(6) . . ?
C13 C14 H14A 110.4 . . ?
N3 C14 H14A 110.4 . . ?
C13 C14 H14B 110.3 . . ?
N3 C14 H14B 110.4 . . ?
H14A C14 H14B 108.6 . . ?
N3 C15 C16 113.8(4) . . ?
N3 C15 H15A 108.8 . . ?
C16 C15 H15A 108.8 . . ?
N3 C15 H15B 108.8 . . ?
C16 C15 H15B 108.8 . . ?
H15A C15 H15B 107.7 . . ?
C21 C16 C17 119.1(6) . . ?
C21 C16 C15 121.3(7) . . ?
C17 C16 C15 119.5(6) . . ?
C18 C17 C16 120.3(7) . . ?
C18 C17 H17 119.9 . . ?
C16 C17 H17 119.9 . . ?
C17 C18 C19 119.0(8) . . ?
C17 C18 H18 120.5 . . ?
C19 C18 H18 120.5 . . ?
C20 C19 C18 122.0(8) . . ?
C20 C19 H19 119.0 . . ?
C18 C19 H19 119.0 . . ?
C19 C20 C21 119.3(8) . . ?
C19 C20 H20 120.4 . . ?
C21 C20 H20 120.4 . . ?
C20 C21 C16 120.2(7) . . ?
C20 C21 H21 119.9 . . ?
C16 C21 H21 119.9 . . ?
C27 C22 C23 118.3(6) . . ?
C27 C22 C3 120.8(5) . . ?
C23 C22 C3 120.9(6) . . ?
C24 C23 C22 118.1(7) . . ?
C24 C23 H23 121.0 . . ?
C22 C23 H23 120.9 . . ?
C25 C24 C23 121.5(8) . . ?
C25 C24 H24 119.2 . . ?
C23 C24 H24 119.2 . . ?
C26 C25 C24 121.0(8) . . ?
C26 C25 H25 119.5 . . ?
C24 C25 H25 119.5 . . ?
C25 C26 C27 118.5(8) . . ?
C25 C26 H26 120.7 . . ?
C27 C26 H26 120.7 . . ?
C26 C27 C22 122.6(7) . . ?
C26 C27 H27 118.7 . . ?
C22 C27 H27 118.7 . . ?
N4 C28 C29 114.5(5) . . ?
N4 C28 C2 107.0(5) . . ?
C29 C28 C2 113.9(5) . . ?
N4 C28 H28 107.0 . . ?
C29 C28 H28 107.0 . . ?
C2 C28 H28 107.0 . . ?
C30 C29 C34 118.2(5) . . ?
C30 C29 C28 120.6(5) . . ?
C34 C29 C28 121.3(5) . . ?
C29 C30 C31 121.9(7) . . ?
C29 C30 H30 119.0 . . ?
C31 C30 H30 119.0 . . ?
C30 C31 C32 119.1(7) . . ?
C30 C31 H31 120.5 . . ?
C32 C31 H31 120.4 . . ?
C33 C32 C31 118.8(7) . . ?
C33 C32 H32 120.6 . . ?
C31 C32 H32 120.6 . . ?
C32 C33 C34 121.8(7) . . ?
C32 C33 H33 119.1 . . ?
C34 C33 H33 119.1 . . ?
C33 C34 C29 120.2(6) . . ?
C33 C34 H34 119.9 . . ?
C29 C34 H34 119.9 . . ?
O4 C35 N4 125.8(6) . . ?
O4 C35 O5 126.8(6) . . ?
N4 C35 O5 107.4(6) . . ?
O5 C36 C37 109.7(9) . . ?
O5 C36 C38 102.1(7) . . ?
C37 C36 C38 112.5(7) . . ?
O5 C36 C39 108.9(6) . . ?
C37 C36 C39 111.9(9) . . ?
C38 C36 C39 111.3(11) . . ?
C36 C37 H37A 109.5 . . ?
C36 C37 H37B 109.5 . . ?
H37A C37 H37B 109.5 . . ?
C36 C37 H37C 109.5 . . ?
H37A C37 H37C 109.5 . . ?
H37B C37 H37C 109.5 . . ?
C36 C38 H38A 109.5 . . ?
C36 C38 H38B 109.5 . . ?
H38A C38 H38B 109.5 . . ?
C36 C38 H38C 109.5 . . ?
H38A C38 H38C 109.5 . . ?
H38B C38 H38C 109.5 . . ?
C36 C39 H39A 109.5 . . ?
C36 C39 H39B 109.5 . . ?
H39A C39 H39B 109.5 . . ?
C36 C39 H39C 109.5 . . ?
H39A C39 H39C 109.5 . . ?
H39B C39 H39C 109.5 . . ?

loop_
_geom_bond_atom_site_label_1
_geom_bond_atom_site_label_2
_geom_bond_distance
_geom_bond_site_symmetry_2
_geom_bond_publ_flag
Ni N1 1.838(4) . ?
Ni N2 1.856(4) . ?
Ni O1 1.871(3) . ?
Ni N3 1.930(5) . ?
O1 C1 1.266(6) . ?
O2 C1 1.216(6) . ?
O3 C10 1.227(7) . ?
O4 C35 1.179(7) . ?
O5 C35 1.358(7) . ?
O5 C36 1.449(8) . ?
N1 C3 1.315(6) . ?
N1 C2 1.469(6) . ?
N2 C10 1.345(7) . ?
N2 C9 1.399(7) . ?
N3 C11 1.478(7) . ?
N3 C15 1.494(7) . ?
N3 C14 1.510(7) . ?
N4 C35 1.352(7) . ?
N4 C28 1.426(7) . ?
N4 H4 0.80(2) . ?
C1 C2 1.526(7) . ?
C2 C28 1.571(7) . ?
C2 H2 0.9800 . ?
C3 C4 1.458(7) . ?
C3 C22 1.483(8) . ?
C4 C9 1.408(7) . ?
C4 C5 1.411(7) . ?
C5 C6 1.349(8) . ?
C5 H5 0.9300 . ?
C6 C7 1.355(9) . ?
C6 H6 0.9300 . ?
C7 C8 1.366(10) . ?
C7 H7 0.9300 . ?
C8 C9 1.399(7) . ?
C8 H8 0.9300 . ?
C10 C11 1.510(8) . ?
C11 C12 1.513(8) . ?
C11 H11 0.9800 . ?
C12 C13 1.410(9) . ?
C12 H12A 0.9700 . ?
C12 H12B 0.9700 . ?
C13 C14 1.411(10) . ?
C13 H13A 0.9700 . ?
C13 H13B 0.9700 . ?
C14 H14A 0.9700 . ?
C14 H14B 0.9700 . ?
C15 C16 1.517(8) . ?
C15 H15A 0.9700 . ?
C15 H15B 0.9700 . ?
C16 C21 1.373(8) . ?
C16 C17 1.398(9) . ?
C17 C18 1.352(9) . ?
C17 H17 0.9300 . ?
C18 C19 1.374(10) . ?
C18 H18 0.9300 . ?
C19 C20 1.348(10) . ?
C19 H19 0.9300 . ?
C20 C21 1.373(9) . ?
C20 H20 0.9300 . ?
C21 H21 0.9300 . ?
C22 C27 1.368(8) . ?
C22 C23 1.412(8) . ?
C23 C24 1.370(10) . ?
C23 H23 0.9300 . ?
C24 C25 1.364(10) . ?
C24 H24 0.9300 . ?
C25 C26 1.351(11) . ?
C25 H25 0.9300 . ?
C26 C27 1.368(9) . ?
C26 H26 0.9300 . ?
C27 H27 0.9300 . ?
C28 C29 1.485(8) . ?
C28 H28 0.9800 . ?
C29 C30 1.359(8) . ?
C29 C34 1.390(7) . ?
C30 C31 1.365(9) . ?
C30 H30 0.9300 . ?
C31 C32 1.413(10) . ?
C31 H31 0.9300 . ?
C32 C33 1.337(9) . ?
C32 H32 0.9300 . ?
C33 C34 1.368(8) . ?
C33 H33 0.9300 . ?
C34 H34 0.9300 . ?
C36 C37 1.515(15) . ?
C36 C38 1.524(15) . ?
C36 C39 1.525(11) . ?
C37 H37A 0.9600 . ?
C37 H37B 0.9600 . ?
C37 H37C 0.9600 . ?
C38 H38A 0.9600 . ?
C38 H38B 0.9600 . ?
C38 H38C 0.9600 . ?
C39 H39A 0.9600 . ?
C39 H39B 0.9600 . ?
C39 H39C 0.9600 . ?

loop_
_geom_torsion_atom_site_label_1
_geom_torsion_atom_site_label_2
_geom_torsion_atom_site_label_3
_geom_torsion_atom_site_label_4
_geom_torsion
_geom_torsion_site_symmetry_1
_geom_torsion_site_symmetry_2
_geom_torsion_site_symmetry_3
_geom_torsion_site_symmetry_4
_geom_torsion_publ_flag
N1 Ni O1 C1 12.8(4) . . . . ?
N2 Ni O1 C1 120.1(19) . . . . ?
N3 Ni O1 C1 -165.9(4) . . . . ?
N2 Ni N1 C3 -23.1(5) . . . . ?
O1 Ni N1 C3 150.9(5) . . . . ?
N3 Ni N1 C3 173(3) . . . . ?
N2 Ni N1 C2 167.4(3) . . . . ?
O1 Ni N1 C2 -18.6(3) . . . . ?
N3 Ni N1 C2 4(4) . . . . ?
N1 Ni N2 C10 -162.0(4) . . . . ?
O1 Ni N2 C10 91(2) . . . . ?
N3 Ni N2 C10 16.9(4) . . . . ?
N1 Ni N2 C9 22.2(4) . . . . ?
O1 Ni N2 C9 -85(2) . . . . ?
N3 Ni N2 C9 -158.9(4) . . . . ?
N1 Ni N3 C11 142(3) . . . . ?
N2 Ni N3 C11 -21.8(4) . . . . ?
O1 Ni N3 C11 164.2(4) . . . . ?
N1 Ni N3 C15 -96(3) . . . . ?
N2 Ni N3 C15 100.5(4) . . . . ?
O1 Ni N3 C15 -73.5(3) . . . . ?
N1 Ni N3 C14 27(4) . . . . ?
N2 Ni N3 C14 -136.5(5) . . . . ?
O1 Ni N3 C14 49.6(5) . . . . ?
Ni O1 C1 O2 174.6(4) . . . . ?
Ni O1 C1 C2 -3.3(6) . . . . ?
C3 N1 C2 C1 -150.0(5) . . . . ?
Ni N1 C2 C1 20.3(5) . . . . ?
C3 N1 C2 C28 90.0(6) . . . . ?
Ni N1 C2 C28 -99.7(4) . . . . ?
O2 C1 C2 N1 170.8(5) . . . . ?
O1 C1 C2 N1 -11.1(6) . . . . ?
O2 C1 C2 C28 -68.5(6) . . . . ?
O1 C1 C2 C28 109.6(5) . . . . ?
C2 N1 C3 C4 -177.1(4) . . . . ?
Ni N1 C3 C4 14.3(7) . . . . ?
C2 N1 C3 C22 6.9(7) . . . . ?
Ni N1 C3 C22 -161.7(4) . . . . ?
N1 C3 C4 C9 1.9(8) . . . . ?
C22 C3 C4 C9 177.9(5) . . . . ?
N1 C3 C4 C5 -177.0(5) . . . . ?
C22 C3 C4 C5 -1.0(8) . . . . ?
C9 C4 C5 C6 -0.5(10) . . . . ?
C3 C4 C5 C6 178.4(6) . . . . ?
C4 C5 C6 C7 -0.5(11) . . . . ?
C5 C6 C7 C8 2.2(11) . . . . ?
C6 C7 C8 C9 -2.9(12) . . . . ?
C7 C8 C9 N2 -175.7(6) . . . . ?
C7 C8 C9 C4 1.7(10) . . . . ?
C10 N2 C9 C8 -12.3(8) . . . . ?
Ni N2 C9 C8 163.2(5) . . . . ?
C10 N2 C9 C4 170.4(5) . . . . ?
Ni N2 C9 C4 -14.1(7) . . . . ?
C5 C4 C9 C8 -0.1(8) . . . . ?
C3 C4 C9 C8 -178.9(6) . . . . ?
C5 C4 C9 N2 177.3(5) . . . . ?
C3 C4 C9 N2 -1.5(8) . . . . ?
C9 N2 C10 O3 -14.1(10) . . . . ?
Ni N2 C10 O3 170.1(5) . . . . ?
C9 N2 C10 C11 169.0(5) . . . . ?
Ni N2 C10 C11 -6.8(6) . . . . ?
C15 N3 C11 C10 -96.1(6) . . . . ?
C14 N3 C11 C10 142.0(5) . . . . ?
Ni N3 C11 C10 22.9(5) . . . . ?
C15 N3 C11 C12 140.5(5) . . . . ?
C14 N3 C11 C12 18.6(6) . . . . ?
Ni N3 C11 C12 -100.5(5) . . . . ?
O3 C10 C11 N3 171.1(5) . . . . ?
N2 C10 C11 N3 -11.6(7) . . . . ?
O3 C10 C11 C12 -69.5(7) . . . . ?
N2 C10 C11 C12 107.8(6) . . . . ?
N3 C11 C12 C13 -22.8(8) . . . . ?
C10 C11 C12 C13 -145.5(7) . . . . ?
C11 C12 C13 C14 18.6(11) . . . . ?
C12 C13 C14 N3 -7.1(12) . . . . ?
C11 N3 C14 C13 -7.8(9) . . . . ?
C15 N3 C14 C13 -131.2(8) . . . . ?
Ni N3 C14 C13 107.5(7) . . . . ?
C11 N3 C15 C16 65.9(7) . . . . ?
C14 N3 C15 C16 -175.5(5) . . . . ?
Ni N3 C15 C16 -52.0(6) . . . . ?
N3 C15 C16 C21 -90.0(6) . . . . ?
N3 C15 C16 C17 85.8(7) . . . . ?
C21 C16 C17 C18 -0.9(9) . . . . ?
C15 C16 C17 C18 -176.9(6) . . . . ?
C16 C17 C18 C19 1.4(10) . . . . ?
C17 C18 C19 C20 -0.1(11) . . . . ?
C18 C19 C20 C21 -1.7(11) . . . . ?
C19 C20 C21 C16 2.2(10) . . . . ?
C17 C16 C21 C20 -0.9(9) . . . . ?
C15 C16 C21 C20 175.0(6) . . . . ?
N1 C3 C22 C27 93.0(7) . . . . ?
C4 C3 C22 C27 -83.1(7) . . . . ?
N1 C3 C22 C23 -89.6(6) . . . . ?
C4 C3 C22 C23 94.4(6) . . . . ?
C27 C22 C23 C24 -1.5(8) . . . . ?
C3 C22 C23 C24 -179.1(6) . . . . ?
C22 C23 C24 C25 1.5(11) . . . . ?
C23 C24 C25 C26 -1.1(14) . . . . ?
C24 C25 C26 C27 0.7(13) . . . . ?
C25 C26 C27 C22 -0.7(11) . . . . ?
C23 C22 C27 C26 1.2(9) . . . . ?
C3 C22 C27 C26 178.7(6) . . . . ?
C35 N4 C28 C29 -108.7(6) . . . . ?
C35 N4 C28 C2 124.0(6) . . . . ?
N1 C2 C28 N4 -169.9(4) . . . . ?
C1 C2 C28 N4 71.4(6) . . . . ?
N1 C2 C28 C29 62.5(5) . . . . ?
C1 C2 C28 C29 -56.2(6) . . . . ?
N4 C28 C29 C30 142.3(6) . . . . ?
C2 C28 C29 C30 -94.1(6) . . . . ?
N4 C28 C29 C34 -37.5(7) . . . . ?
C2 C28 C29 C34 86.1(6) . . . . ?
C34 C29 C30 C31 1.2(11) . . . . ?
C28 C29 C30 C31 -178.6(7) . . . . ?
C29 C30 C31 C32 -1.7(13) . . . . ?
C30 C31 C32 C33 0.9(14) . . . . ?
C31 C32 C33 C34 0.3(13) . . . . ?
C32 C33 C34 C29 -0.8(11) . . . . ?
C30 C29 C34 C33 0.0(9) . . . . ?
C28 C29 C34 C33 179.9(6) . . . . ?
C28 N4 C35 O4 3.5(10) . . . . ?
C28 N4 C35 O5 -174.9(5) . . . . ?
C36 O5 C35 O4 -8.0(11) . . . . ?
C36 O5 C35 N4 170.4(7) . . . . ?
C35 O5 C36 C37 69.4(9) . . . . ?
C35 O5 C36 C38 -171.0(7) . . . . ?
C35 O5 C36 C39 -53.3(13) . . . . ?
